data_7135180
loop_
_publ_author_name
'Chen, Jiahong'
'Huang, Yuanyuan'
'Wang, Nan'
'Wang, Mengke'
'Huang, Weichun'
'Wu, Xin-Xing'
'Xu, Xiao-Ping'
'Zi, You'

_publ_section_title
;
 Regioselective Functionalization of Sulfenamides: S-Arylation with Cyclic
 Diaryl \l3 -Bromanes and \l3 -Chloranes
;
_journal_name_full 'Chemical Communications'
_journal_paper_doi 10.1039/D5CC05327G
_journal_year 2025
_chemical_formula_moiety 'C26 H19 Br2 N O S'
_chemical_formula_sum 'C26 H19 Br2 N O S'
_chemical_formula_weight 553.30
_space_group_crystal_system triclinic
_space_group_IT_number 2
_space_group_name_Hall '-P 1'
_space_group_name_H-M_alt 'P -1'
_atom_sites_solution_hydrogens geom
_atom_sites_solution_primary dual
_audit_creation_date 2025-06-18
_audit_creation_method
;
Olex2 1.5
(compiled 2025.05.31 svn.r86d253d1 for OlexSys, GUI svn.r7254)
;
_audit_update_record
;
2025-06-18 deposited with the CCDC.	2025-11-24 downloaded from the CCDC.
;
_cell_angle_alpha 78.4350(10)
_cell_angle_beta 79.2600(10)
_cell_angle_gamma 79.2680(10)
_cell_formula_units_Z 2
_cell_length_a 8.23180(10)
_cell_length_b 10.86210(10)
_cell_length_c 13.1254(2)
_cell_measurement_reflns_used 11480
_cell_measurement_temperature 150.00(10)
_cell_measurement_theta_max 76.3060
_cell_measurement_theta_min 4.1920
_cell_volume 1116.05(2)
_computing_cell_refinement 'CrysAlisPro 1.171.43.136a (Rigaku OD, 2024)'
_computing_data_collection 'CrysAlisPro 1.171.43.136a (Rigaku OD, 2024)'
_computing_data_reduction 'CrysAlisPro 1.171.43.136a (Rigaku OD, 2024)'
_computing_molecular_graphics 'Olex2 1.5 (Dolomanov et al., 2009)'
_computing_publication_material 'Olex2 1.5 (Dolomanov et al., 2009)'
_computing_structure_refinement 'SHELXL 2018/3 (Sheldrick, 2015)'
_computing_structure_solution 'SHELXT 2018/2 (Sheldrick, 2018)'
_diffrn_ambient_environment N~2~
_diffrn_ambient_temperature 150.00(10)
_diffrn_detector 'Hybrid Pixel Array Detector'
_diffrn_detector_area_resol_mean 10.0000
_diffrn_detector_type HyPix
_diffrn_measured_fraction_theta_full 0.990
_diffrn_measured_fraction_theta_max 0.944
_diffrn_measurement_details
;
List of Runs (angles in degrees, time in seconds):

  # Type    Start    End  Width  t~exp~   \w     \q     \k     \f   Frames
#--------------------------------------------------------------------------
  1  \w     42.00 115.00   0.50    0.05    --  104.39-125.00  30.00  146
  2  \w     75.00 117.00   0.50    0.05    --  104.39-125.00 -30.00   84
  3  \w     36.00 111.00   0.50    0.05    --  104.39-125.00-150.00  150
  4  \w     83.00 108.00   0.50    0.05    --  104.39 -94.00-150.00   50
  5  \w     54.00 108.00   0.50    0.05    --  104.39 -94.00-180.00  108
  6  \w     32.00  75.00   0.50    0.05    --  104.39 -94.00-150.00   86
  7  \w    -19.00  64.00   0.50    0.05    --   46.55 -91.00   7.00  166
  8  \w     48.00  87.00   0.50    0.05    --  104.39 -91.00   7.00   78
  9  \w    100.00 125.00   0.50    0.05    --  104.39 -91.00   7.00   50
 10  \w     81.00 106.00   0.50    0.05    --  104.39 -77.00 -90.00   50
 11  \w     32.00  61.00   0.50    0.05    --  104.39 -61.00 -90.00   58
 12  \w     44.00  73.00   0.50    0.05    --  104.39 -61.00  60.00   58
 13  \w     79.00 165.00   0.50    0.05    --  104.39 125.00-120.00  172
 14  \w     82.00 141.00   0.50    0.05    --  104.39  91.00 121.00  118
 15  \w     76.00 102.00   0.50    0.05    --  104.39 125.00 150.00   52
 16  \w    119.00 144.00   0.50    0.05    --  104.39 125.00 150.00   50
 17  \w    -24.00  20.00   0.50    0.05    --  -46.55  19.00  30.00   88
 18  \w    -38.00  25.00   0.50    0.05    --  -46.55  37.00-150.00  126
 19  \w    -66.00 -32.00   0.50    0.05    -- -102.00  61.00 -30.00   68
 20  \w    -38.00  21.00   0.50    0.05    --  -46.55  37.00  90.00  118
 21  \w    -25.00  29.00   0.50    0.05    --  -46.55  19.00 150.00  108
 22  \w     -6.00  24.00   0.50    0.05    --  -46.55  91.00 121.00   60
 23  \w    -72.00 -46.00   0.50    0.05    --  -46.55  91.00 121.00   52
 24  \w   -110.00 -37.00   0.50    0.05    -- -102.00 125.00  30.00  146
 25  \w   -104.00 -79.00   0.50    0.05    -- -102.00  91.00 121.00   50
 26  \w   -163.00 -91.00   0.50    0.05    -- -102.00 -45.00  30.00  144
 27  \w   -173.00-143.00   0.50    0.05    -- -102.00 -45.00  60.00   60
 28  \w   -142.00-117.00   0.50    0.05    -- -102.00 -45.00  60.00   50
 29  \w   -146.00 -95.00   0.50    0.05    -- -102.00 -45.00-120.00  102
 30  \w   -106.00 -80.00   0.50    0.05    --  -46.55-125.00   0.00   52
 31  \w   -113.00 -74.00   0.50    0.05    --  -46.55-125.00 150.00   78
 32  \w   -156.00 -81.00   0.50    0.05    -- -102.00-125.00 150.00  150
 33  \w   -175.00 -81.00   0.50    0.05    -- -102.00 -94.00 120.00  188
 34  \w   -155.00 -78.00   0.50    0.05    -- -102.00 -91.00   7.00  154
;
_diffrn_measurement_device 'four-circle diffractometer'
_diffrn_measurement_device_type 'XtaLAB Synergy R, DW system, HyPix'
_diffrn_measurement_method '\w scans'
_diffrn_orient_matrix_type 'CrysAlisPro convention (1999,Acta A55,543-557)'
_diffrn_orient_matrix_UB_11 0.0133384000
_diffrn_orient_matrix_UB_12 0.1401558000
_diffrn_orient_matrix_UB_13 -0.0473360000
_diffrn_orient_matrix_UB_21 -0.0594901000
_diffrn_orient_matrix_UB_22 -0.0164514000
_diffrn_orient_matrix_UB_23 -0.1003336000
_diffrn_orient_matrix_UB_31 -0.1829120000
_diffrn_orient_matrix_UB_32 0.0394592000
_diffrn_orient_matrix_UB_33 0.0489691000
_diffrn_radiation_monochromator mirror
_diffrn_radiation_probe x-ray
_diffrn_radiation_type 'Cu K\a'
_diffrn_radiation_wavelength 1.54184
_diffrn_reflns_av_R_equivalents 0.0203
_diffrn_reflns_av_unetI/netI 0.0154
_diffrn_reflns_Laue_measured_fraction_full 0.990
_diffrn_reflns_Laue_measured_fraction_max 0.944
_diffrn_reflns_limit_h_max 9
_diffrn_reflns_limit_h_min -10
_diffrn_reflns_limit_k_max 13
_diffrn_reflns_limit_k_min -13
_diffrn_reflns_limit_l_max 16
_diffrn_reflns_limit_l_min -16
_diffrn_reflns_number 11932
_diffrn_reflns_point_group_measured_fraction_full 0.990
_diffrn_reflns_point_group_measured_fraction_max 0.944
_diffrn_reflns_theta_full 67.684
_diffrn_reflns_theta_max 76.400
_diffrn_reflns_theta_min 4.205
_diffrn_source 'Rotating-anode X-ray tube'
_diffrn_source_type 'Rigaku (Cu) X-ray Source'
_exptl_absorpt_coefficient_mu 5.626
_exptl_absorpt_correction_T_max 1.00000
_exptl_absorpt_correction_T_min 0.66338
_exptl_absorpt_correction_type multi-scan
_exptl_absorpt_process_details
;
CrysAlisPro 1.171.43.136a (Rigaku Oxford Diffraction, 2024)
Empirical absorption correction using spherical harmonics,
implemented in SCALE3 ABSPACK scaling algorithm.
;
_exptl_crystal_colour 'clear light colourless'
_exptl_crystal_colour_lustre clear
_exptl_crystal_colour_modifier light
_exptl_crystal_colour_primary colourless
_exptl_crystal_density_diffrn 1.646
_exptl_crystal_description block
_exptl_crystal_F_000 552
_exptl_crystal_size_max 0.18
_exptl_crystal_size_mid 0.15
_exptl_crystal_size_min 0.12
_refine_diff_density_max 0.451
_refine_diff_density_min -1.037
_refine_diff_density_rms 0.077
_refine_ls_extinction_method none
_refine_ls_goodness_of_fit_ref 1.098
_refine_ls_hydrogen_treatment constr
_refine_ls_matrix_type full
_refine_ls_number_parameters 281
_refine_ls_number_reflns 4427
_refine_ls_number_restraints 0
_refine_ls_restrained_S_all 1.098
_refine_ls_R_factor_all 0.0323
_refine_ls_R_factor_gt 0.0318
_refine_ls_shift/su_max 0.001
_refine_ls_shift/su_mean 0.000
_refine_ls_structure_factor_coef Fsqd
_refine_ls_weighting_details 'w=1/[\s^2^(Fo^2^)+(0.0433P)^2^+1.2034P] where P=(Fo^2^+2Fc^2^)/3'
_refine_ls_weighting_scheme calc
_refine_ls_wR_factor_gt 0.0815
_refine_ls_wR_factor_ref 0.0819
_reflns_Friedel_coverage 0.000
_reflns_number_gt 4365
_reflns_number_total 4427
_reflns_threshold_expression 'I > 2\s(I)'
_cod_data_source_file d5cc05327g2.cif
_cod_data_source_block cjh-525-zy-nt_0617_auto
_cod_database_code 7135180
_shelx_shelxl_version_number 2018/3
_shelx_space_group_comment
;
The symmetry employed for this shelxl refinement is uniquely defined
by the following loop, which should always be used as a source of
symmetry information in preference to the above space-group names.
They are only intended as comments.
;
_shelx_estimated_absorpt_t_max 0.552
_shelx_estimated_absorpt_t_min 0.431
_olex2_refinement_description
;
1. Fixed Uiso
 At 1.2 times of:
  All C(H) groups
 At 1.5 times of:
  All C(H,H,H) groups
2.a Aromatic/amide H refined with riding coordinates:
 C2(H2), C3(H3), C4(H4), C5(H5), C7(H7), C9(H9), C11(H11), C12(H12), C14(H14),
 C16(H16), C17(H17), C20(H20), C21(H21), C23(H23), C24(H24), C26(H26)
2.b Idealised Me refined as rotating group:
 C25(H25A,H25B,H25C)
;
_olex2_submission_special_instructions 'No special instructions were received'
_oxdiff_exptl_absorpt_empirical_details
;
Empirical correction (ABSPACK) includes:
- Absorption correction using spherical harmonics
- Frame scaling
;
_oxdiff_exptl_absorpt_empirical_full_max 1.179
_oxdiff_exptl_absorpt_empirical_full_min 0.788

loop_
_space_group_symop_operation_xyz
'x, y, z'
'-x, -y, -z'

loop_
_atom_site_label
_atom_site_type_symbol
_atom_site_fract_x
_atom_site_fract_y
_atom_site_fract_z
_atom_site_U_iso_or_equiv
_atom_site_adp_type
_atom_site_occupancy
_atom_site_site_symmetry_order
_atom_site_calc_flag
_atom_site_refinement_flags_posn
_atom_site_refinement_flags_adp
_atom_site_refinement_flags_occupancy
_atom_site_disorder_assembly
_atom_site_disorder_group
Br1 Br 0.08277(3) 0.79928(2) 0.74352(2) 0.03041(9) Uani 1 1 d . . . . .
Br2 Br 0.10908(4) 0.12638(2) 0.64341(2) 0.03523(10) Uani 1 1 d . . . . .
S1 S 0.32961(6) 0.53183(5) 0.68807(4) 0.01649(11) Uani 1 1 d . . . . .
O1 O 0.4454(2) 0.50530(15) 0.86594(13) 0.0244(3) Uani 1 1 d . . . . .
N1 N 0.4421(2) 0.39670(17) 0.73237(14) 0.0184(3) Uani 1 1 d . . . . .
C1 C 0.1301(2) 0.52634(19) 0.77309(15) 0.0157(4) Uani 1 1 d . . . . .
C2 C 0.1794(3) 0.5671(2) 0.40826(17) 0.0259(5) Uani 1 1 d . . . . .
H2 H 0.135074 0.634291 0.357781 0.031 Uiso 1 1 calc R U . . .
C3 C 0.3737(4) -0.0372(3) 0.3926(2) 0.0395(6) Uani 1 1 d . . . . .
H3 H 0.400645 -0.121001 0.376944 0.047 Uiso 1 1 calc R U . . .
C4 C 0.3096(3) 0.3687(2) 0.55486(16) 0.0182(4) Uani 1 1 d . . . . .
H4 H 0.354734 0.301694 0.605164 0.022 Uiso 1 1 calc R U . . .
C5 C 0.3929(3) 0.1857(3) 0.34391(18) 0.0295(5) Uani 1 1 d . . . . .
H5 H 0.431637 0.253834 0.293368 0.035 Uiso 1 1 calc R U . . .
C6 C 0.0285(3) 0.6348(2) 0.80150(16) 0.0182(4) Uani 1 1 d . . . . .
C7 C -0.0616(3) 0.3978(2) 0.88615(18) 0.0230(4) Uani 1 1 d . . . . .
H7 H -0.092947 0.316645 0.915009 0.028 Uiso 1 1 calc R U . . .
C8 C 0.2816(2) 0.4934(2) 0.57202(16) 0.0169(4) Uani 1 1 d . . . . .
C9 C 0.6487(3) 0.1869(2) 0.8284(2) 0.0293(5) Uani 1 1 d . . . . .
H9 H 0.647835 0.195425 0.755076 0.035 Uiso 1 1 calc R U . . .
C10 C 0.5732(2) 0.2875(2) 0.88079(17) 0.0197(4) Uani 1 1 d . . . . .
C11 C 0.4280(4) 0.0635(3) 0.3201(2) 0.0373(6) Uani 1 1 d . . . . .
H11 H 0.489627 0.049135 0.253650 0.045 Uiso 1 1 calc R U . . .
C12 C 0.5787(3) 0.2745(2) 0.98795(17) 0.0215(4) Uani 1 1 d . . . . .
H12 H 0.530288 0.343072 1.024368 0.026 Uiso 1 1 calc R U . . .
C13 C 0.4840(2) 0.4076(2) 0.82535(16) 0.0177(4) Uani 1 1 d . . . . .
C14 C 0.0842(3) 0.4077(2) 0.81505(17) 0.0194(4) Uani 1 1 d . . . . .
H14 H 0.152944 0.333315 0.794969 0.023 Uiso 1 1 calc R U . . .
C15 C 0.2449(3) 0.1069(2) 0.51083(18) 0.0271(5) Uani 1 1 d . . . . .
C16 C -0.1178(3) 0.6254(2) 0.87289(17) 0.0218(4) Uani 1 1 d . . . . .
H16 H -0.187033 0.699928 0.892484 0.026 Uiso 1 1 calc R U . . .
C17 C 0.6548(3) 0.1616(2) 1.04131(18) 0.0273(5) Uani 1 1 d . . . . .
H17 H 0.658136 0.153976 1.114298 0.033 Uiso 1 1 calc R U . . .
C18 C 0.3015(3) 0.2104(2) 0.44087(17) 0.0229(4) Uani 1 1 d . . . . .
C19 C 0.7266(3) 0.0589(2) 0.9905(2) 0.0291(5) Uani 1 1 d . . . . .
C20 C 0.2159(3) 0.5941(2) 0.50003(17) 0.0228(4) Uani 1 1 d . . . . .
H20 H 0.196416 0.678912 0.513186 0.027 Uiso 1 1 calc R U . . .
C21 C 0.7251(3) 0.0743(3) 0.8824(2) 0.0341(6) Uani 1 1 d . . . . .
H21 H 0.777133 0.006964 0.845466 0.041 Uiso 1 1 calc R U . . .
C22 C 0.2708(3) 0.3426(2) 0.46306(16) 0.0197(4) Uani 1 1 d . . . . .
C23 C 0.2798(4) -0.0154(3) 0.4883(2) 0.0357(6) Uani 1 1 d . . . . .
H23 H 0.239698 -0.083752 0.537956 0.043 Uiso 1 1 calc R U . . .
C24 C 0.2071(3) 0.4434(2) 0.38976(16) 0.0224(4) Uani 1 1 d . . . . .
H24 H 0.182559 0.426829 0.326363 0.027 Uiso 1 1 calc R U . . .
C25 C 0.8019(4) -0.0656(3) 1.0501(3) 0.0446(7) Uani 1 1 d . . . . .
H25A H 0.855249 -0.049274 1.105836 0.067 Uiso 1 1 calc R U . . .
H25B H 0.885844 -0.111189 1.001702 0.067 Uiso 1 1 calc R U . . .
H25C H 0.713781 -0.117402 1.081450 0.067 Uiso 1 1 calc R U . . .
C26 C -0.1622(3) 0.5068(2) 0.91533(17) 0.0228(4) Uani 1 1 d . . . . .
H26 H -0.261894 0.499887 0.964602 0.027 Uiso 1 1 calc R U . . .

loop_
_atom_site_aniso_label
_atom_site_aniso_U_11
_atom_site_aniso_U_22
_atom_site_aniso_U_33
_atom_site_aniso_U_23
_atom_site_aniso_U_13
_atom_site_aniso_U_12
Br1 0.03623(15) 0.01381(13) 0.03744(16) -0.00547(10) 0.00503(11) -0.00399(9)
Br2 0.05825(19) 0.02023(14) 0.02310(14) -0.00485(10) 0.01015(11) -0.01092(11)
S1 0.0163(2) 0.0160(2) 0.0179(2) -0.00600(18) 0.00066(17) -0.00435(17)
O1 0.0264(8) 0.0252(8) 0.0247(8) -0.0137(6) -0.0047(6) -0.0009(6)
N1 0.0178(8) 0.0201(9) 0.0186(8) -0.0089(7) -0.0042(7) 0.0006(7)
C1 0.0152(9) 0.0168(10) 0.0153(9) -0.0036(7) -0.0021(7) -0.0022(7)
C2 0.0279(11) 0.0276(12) 0.0174(10) 0.0043(8) -0.0021(8) -0.0025(9)
C3 0.0622(18) 0.0302(14) 0.0318(13) -0.0192(11) -0.0042(12) -0.0092(12)
C4 0.0207(9) 0.0191(10) 0.0144(9) -0.0026(7) -0.0022(7) -0.0030(8)
C5 0.0372(13) 0.0364(14) 0.0182(11) -0.0101(10) -0.0014(9) -0.0108(10)
C6 0.0219(10) 0.0152(9) 0.0181(9) -0.0039(7) -0.0034(8) -0.0033(8)
C7 0.0205(10) 0.0221(11) 0.0246(11) 0.0019(8) -0.0019(8) -0.0065(8)
C8 0.0160(9) 0.0185(10) 0.0157(9) -0.0021(8) 0.0005(7) -0.0051(7)
C9 0.0336(12) 0.0305(12) 0.0270(12) -0.0150(10) -0.0121(10) 0.0057(10)
C10 0.0158(9) 0.0248(11) 0.0206(10) -0.0093(8) -0.0025(8) -0.0032(8)
C11 0.0498(16) 0.0423(15) 0.0232(12) -0.0191(11) 0.0031(11) -0.0104(12)
C12 0.0204(10) 0.0271(11) 0.0187(10) -0.0083(8) 0.0010(8) -0.0074(8)
C13 0.0129(9) 0.0231(10) 0.0194(10) -0.0101(8) -0.0007(7) -0.0031(7)
C14 0.0173(9) 0.0165(10) 0.0238(10) -0.0036(8) -0.0032(8) -0.0011(7)
C15 0.0400(13) 0.0247(12) 0.0187(10) -0.0076(9) -0.0026(9) -0.0079(10)
C16 0.0196(10) 0.0233(11) 0.0222(10) -0.0089(8) -0.0009(8) 0.0006(8)
C17 0.0278(11) 0.0338(13) 0.0216(11) -0.0020(9) -0.0033(9) -0.0117(10)
C18 0.0295(11) 0.0250(11) 0.0167(10) -0.0062(8) -0.0052(8) -0.0061(9)
C19 0.0277(11) 0.0271(12) 0.0327(12) -0.0015(10) -0.0082(10) -0.0051(9)
C20 0.0262(11) 0.0178(10) 0.0207(10) -0.0007(8) 0.0026(8) -0.0029(8)
C21 0.0395(14) 0.0282(13) 0.0367(14) -0.0144(11) -0.0135(11) 0.0067(10)
C22 0.0209(10) 0.0242(11) 0.0145(9) -0.0036(8) -0.0008(7) -0.0063(8)
C23 0.0590(17) 0.0255(12) 0.0245(12) -0.0088(10) -0.0005(11) -0.0125(11)
C24 0.0229(10) 0.0308(12) 0.0126(9) 0.0003(8) -0.0020(8) -0.0066(9)
C25 0.0494(17) 0.0321(15) 0.0471(17) 0.0059(12) -0.0139(13) -0.0009(12)
C26 0.0171(9) 0.0311(12) 0.0196(10) -0.0046(9) 0.0009(8) -0.0058(8)

loop_
_atom_type_symbol
_atom_type_description
_atom_type_scat_dispersion_real
_atom_type_scat_dispersion_imag
_atom_type_scat_source
C C 0.0181 0.0091 'International Tables Vol C Tables 4.2.6.8 and 6.1.1.4'
H H 0.0000 0.0000 'International Tables Vol C Tables 4.2.6.8 and 6.1.1.4'
Br Br -0.6763 1.2805 'International Tables Vol C Tables 4.2.6.8 and 6.1.1.4'
N N 0.0311 0.0180 'International Tables Vol C Tables 4.2.6.8 and 6.1.1.4'
O O 0.0492 0.0322 'International Tables Vol C Tables 4.2.6.8 and 6.1.1.4'
S S 0.3331 0.5567 'International Tables Vol C Tables 4.2.6.8 and 6.1.1.4'

loop_
_geom_angle_atom_site_label_1
_geom_angle_atom_site_label_2
_geom_angle_atom_site_label_3
_geom_angle
_geom_angle_site_symmetry_1
_geom_angle_site_symmetry_3
_geom_angle_publ_flag
N1 S1 C1 102.95(9) . . ?
N1 S1 C8 99.97(9) . . ?
C8 S1 C1 100.41(9) . . ?
C13 N1 S1 107.80(14) . . ?
C6 C1 S1 122.29(16) . . ?
C6 C1 C14 119.87(19) . . ?
C14 C1 S1 117.73(15) . . ?
C20 C2 H2 119.6 . . ?
C24 C2 H2 119.6 . . ?
C24 C2 C20 120.7(2) . . ?
C11 C3 H3 120.2 . . ?
C11 C3 C23 119.7(2) . . ?
C23 C3 H3 120.2 . . ?
C8 C4 H4 120.3 . . ?
C8 C4 C22 119.46(19) . . ?
C22 C4 H4 120.3 . . ?
C11 C5 H5 119.3 . . ?
C11 C5 C18 121.4(2) . . ?
C18 C5 H5 119.3 . . ?
C1 C6 Br1 121.46(16) . . ?
C1 C6 C16 120.38(19) . . ?
C16 C6 Br1 118.15(16) . . ?
C14 C7 H7 120.0 . . ?
C14 C7 C26 120.0(2) . . ?
C26 C7 H7 120.0 . . ?
C4 C8 S1 121.19(16) . . ?
C4 C8 C20 121.91(19) . . ?
C20 C8 S1 116.91(16) . . ?
C10 C9 H9 119.7 . . ?
C21 C9 H9 119.7 . . ?
C21 C9 C10 120.6(2) . . ?
C9 C10 C12 119.0(2) . . ?
C9 C10 C13 121.65(19) . . ?
C12 C10 C13 119.30(19) . . ?
C3 C11 C5 120.3(2) . . ?
C3 C11 H11 119.8 . . ?
C5 C11 H11 119.8 . . ?
C10 C12 H12 120.0 . . ?
C17 C12 C10 119.9(2) . . ?
C17 C12 H12 120.0 . . ?
O1 C13 N1 124.6(2) . . ?
O1 C13 C10 121.18(18) . . ?
N1 C13 C10 114.11(17) . . ?
C1 C14 H14 120.0 . . ?
C7 C14 C1 120.0(2) . . ?
C7 C14 H14 120.0 . . ?
C18 C15 Br2 121.70(17) . . ?
C23 C15 Br2 115.74(19) . . ?
C23 C15 C18 122.5(2) . . ?
C6 C16 H16 120.2 . . ?
C26 C16 C6 119.5(2) . . ?
C26 C16 H16 120.2 . . ?
C12 C17 H17 119.2 . . ?
C12 C17 C19 121.6(2) . . ?
C19 C17 H17 119.2 . . ?
C5 C18 C22 119.1(2) . . ?
C15 C18 C5 116.6(2) . . ?
C15 C18 C22 124.3(2) . . ?
C17 C19 C21 118.0(2) . . ?
C17 C19 C25 121.3(2) . . ?
C21 C19 C25 120.7(2) . . ?
C2 C20 C8 118.1(2) . . ?
C2 C20 H20 120.9 . . ?
C8 C20 H20 120.9 . . ?
C9 C21 C19 120.8(2) . . ?
C9 C21 H21 119.6 . . ?
C19 C21 H21 119.6 . . ?
C4 C22 C18 121.12(19) . . ?
C4 C22 C24 118.9(2) . . ?
C24 C22 C18 119.92(19) . . ?
C3 C23 C15 119.4(2) . . ?
C3 C23 H23 120.3 . . ?
C15 C23 H23 120.3 . . ?
C2 C24 C22 120.9(2) . . ?
C2 C24 H24 119.6 . . ?
C22 C24 H24 119.6 . . ?
C19 C25 H25A 109.5 . . ?
C19 C25 H25B 109.5 . . ?
C19 C25 H25C 109.5 . . ?
H25A C25 H25B 109.5 . . ?
H25A C25 H25C 109.5 . . ?
H25B C25 H25C 109.5 . . ?
C7 C26 H26 119.9 . . ?
C16 C26 C7 120.3(2) . . ?
C16 C26 H26 119.9 . . ?

loop_
_geom_bond_atom_site_label_1
_geom_bond_atom_site_label_2
_geom_bond_distance
_geom_bond_site_symmetry_2
_geom_bond_publ_flag
Br1 C6 1.896(2) . ?
Br2 C15 1.912(2) . ?
S1 N1 1.6438(18) . ?
S1 C1 1.809(2) . ?
S1 C8 1.787(2) . ?
O1 C13 1.244(3) . ?
N1 C13 1.361(3) . ?
C1 C6 1.385(3) . ?
C1 C14 1.387(3) . ?
C2 H2 0.9500 . ?
C2 C20 1.391(3) . ?
C2 C24 1.382(3) . ?
C3 H3 0.9500 . ?
C3 C11 1.381(4) . ?
C3 C23 1.385(4) . ?
C4 H4 0.9500 . ?
C4 C8 1.387(3) . ?
C4 C22 1.396(3) . ?
C5 H5 0.9500 . ?
C5 C11 1.390(4) . ?
C5 C18 1.401(3) . ?
C6 C16 1.388(3) . ?
C7 H7 0.9500 . ?
C7 C14 1.383(3) . ?
C7 C26 1.390(3) . ?
C8 C20 1.392(3) . ?
C9 H9 0.9500 . ?
C9 C10 1.393(3) . ?
C9 C21 1.387(4) . ?
C10 C12 1.394(3) . ?
C10 C13 1.495(3) . ?
C11 H11 0.9500 . ?
C12 H12 0.9500 . ?
C12 C17 1.386(3) . ?
C14 H14 0.9500 . ?
C15 C18 1.394(3) . ?
C15 C23 1.386(3) . ?
C16 H16 0.9500 . ?
C16 C26 1.384(3) . ?
C17 H17 0.9500 . ?
C17 C19 1.394(4) . ?
C18 C22 1.489(3) . ?
C19 C21 1.397(4) . ?
C19 C25 1.507(4) . ?
C20 H20 0.9500 . ?
C21 H21 0.9500 . ?
C22 C24 1.397(3) . ?
C23 H23 0.9500 . ?
C24 H24 0.9500 . ?
C25 H25A 0.9800 . ?
C25 H25B 0.9800 . ?
C25 H25C 0.9800 . ?
C26 H26 0.9500 . ?

loop_
_geom_torsion_atom_site_label_1
_geom_torsion_atom_site_label_2
_geom_torsion_atom_site_label_3
_geom_torsion_atom_site_label_4
_geom_torsion
_geom_torsion_site_symmetry_1
_geom_torsion_site_symmetry_2
_geom_torsion_site_symmetry_3
_geom_torsion_site_symmetry_4
_geom_torsion_publ_flag
Br1 C6 C16 C26 178.98(16) . . . . ?
Br2 C15 C18 C5 -176.83(18) . . . . ?
Br2 C15 C18 C22 3.2(3) . . . . ?
Br2 C15 C23 C3 178.3(2) . . . . ?
S1 N1 C13 O1 -1.7(3) . . . . ?
S1 N1 C13 C10 174.48(14) . . . . ?
S1 C1 C6 Br1 5.4(2) . . . . ?
S1 C1 C6 C16 -175.34(16) . . . . ?
S1 C1 C14 C7 175.58(16) . . . . ?
S1 C8 C20 C2 179.13(16) . . . . ?
N1 S1 C1 C6 147.42(17) . . . . ?
N1 S1 C1 C14 -28.89(18) . . . . ?
N1 S1 C8 C4 12.96(19) . . . . ?
N1 S1 C8 C20 -166.77(16) . . . . ?
C1 S1 N1 C13 -74.08(15) . . . . ?
C1 S1 C8 C4 -92.33(18) . . . . ?
C1 S1 C8 C20 87.95(17) . . . . ?
C1 C6 C16 C26 -0.3(3) . . . . ?
C4 C8 C20 C2 -0.6(3) . . . . ?
C4 C22 C24 C2 -1.3(3) . . . . ?
C5 C18 C22 C4 -127.9(2) . . . . ?
C5 C18 C22 C24 50.0(3) . . . . ?
C6 C1 C14 C7 -0.8(3) . . . . ?
C6 C16 C26 C7 -0.4(3) . . . . ?
C8 S1 N1 C13 -177.30(14) . . . . ?
C8 S1 C1 C6 -109.70(18) . . . . ?
C8 S1 C1 C14 73.99(17) . . . . ?
C8 C4 C22 C18 179.02(19) . . . . ?
C8 C4 C22 C24 1.1(3) . . . . ?
C9 C10 C12 C17 -1.6(3) . . . . ?
C9 C10 C13 O1 -165.9(2) . . . . ?
C9 C10 C13 N1 17.8(3) . . . . ?
C10 C9 C21 C19 0.7(4) . . . . ?
C10 C12 C17 C19 -0.2(3) . . . . ?
C11 C3 C23 C15 -1.5(5) . . . . ?
C11 C5 C18 C15 -1.3(4) . . . . ?
C11 C5 C18 C22 178.6(2) . . . . ?
C12 C10 C13 O1 15.3(3) . . . . ?
C12 C10 C13 N1 -161.04(19) . . . . ?
C12 C17 C19 C21 2.2(4) . . . . ?
C12 C17 C19 C25 -177.1(2) . . . . ?
C13 C10 C12 C17 177.24(19) . . . . ?
C14 C1 C6 Br1 -178.33(15) . . . . ?
C14 C1 C6 C16 0.9(3) . . . . ?
C14 C7 C26 C16 0.5(3) . . . . ?
C15 C18 C22 C4 52.1(3) . . . . ?
C15 C18 C22 C24 -130.0(2) . . . . ?
C17 C19 C21 C9 -2.5(4) . . . . ?
C18 C5 C11 C3 -0.4(4) . . . . ?
C18 C15 C23 C3 -0.3(4) . . . . ?
C18 C22 C24 C2 -179.3(2) . . . . ?
C20 C2 C24 C22 0.6(3) . . . . ?
C21 C9 C10 C12 1.4(4) . . . . ?
C21 C9 C10 C13 -177.4(2) . . . . ?
C22 C4 C8 S1 -179.83(15) . . . . ?
C22 C4 C8 C20 -0.1(3) . . . . ?
C23 C3 C11 C5 1.8(5) . . . . ?
C23 C15 C18 C5 1.7(4) . . . . ?
C23 C15 C18 C22 -178.3(2) . . . . ?
C24 C2 C20 C8 0.3(3) . . . . ?
C25 C19 C21 C9 176.9(3) . . . . ?
C26 C7 C14 C1 0.1(3) . . . . ?
